data_4060830
loop_
_publ_author_name
'Ren, Tong'

_journal_name_full Organometallics
_journal_paper_doi 10.1021/om010942s
_journal_year 2002
_chemical_formula_moiety 'C16 H40 Na O4, C36 H2 B2 F30 N'
_chemical_formula_structural '[Na(OEt2)4][NH2{B(C6F5)3}2]'
_chemical_formula_sum 'C52 H42 B2 F30 N Na O4'
_chemical_formula_weight 1359.48
_space_group_IT_number 2
_symmetry_cell_setting triclinic
_symmetry_space_group_name_Hall '-P 1'
_symmetry_space_group_name_H-M 'P -1'
_cell_angle_alpha 86.75(1)
_cell_angle_beta 74.75(1)
_cell_angle_gamma 85.47(1)
_cell_formula_units_Z 2
_cell_length_a 11.922(1)
_cell_length_b 14.594(2)
_cell_length_c 16.754(1)
_cell_measurement_temperature 140(1)
_cell_volume 2801.6(5)
_diffrn_ambient_temperature 140(1)
_exptl_crystal_density_diffrn 1.612
_refine_ls_R_factor_obs 0.0407
_refine_ls_wR_factor_obs 0.1174
_cod_database_code 4060830

loop_
_symmetry_equiv_pos_as_xyz
'x, y, z'
'-x, -y, -z'

loop_
_atom_site_aniso_label
_atom_site_aniso_U_11
_atom_site_aniso_U_22
_atom_site_aniso_U_33
_atom_site_aniso_U_23
_atom_site_aniso_U_13
_atom_site_aniso_U_12
Na 0.0462(5) 0.0541(5) 0.0588(5) 0.0008(4) -0.0134(4) -0.0015(4)
O1 0.0530(10) 0.0540(9) 0.0712(11) -0.0068(8) -0.0209(8) -0.0051(7)
C11 0.079(2) 0.063(2) 0.083(2) -0.0060(13) -0.029(2) -0.0102(14)
C12 0.105(3) 0.061(2) 0.117(3) 0.015(2) -0.036(2) -0.011(2)
C13 0.062(2) 0.0681(15) 0.0591(15) 0.0002(12) -0.0240(12) -0.0086(12)
C14 0.070(2) 0.0661(15) 0.0561(14) 0.0015(11) -0.0218(12) -0.0018(13)
O2 0.0588(11) 0.0657(11) 0.0854(13) 0.0021(9) -0.0081(9) -0.0118(9)
C21 0.059(2) 0.072(2) 0.097(3) 0.014(2) -0.019(2) 0.004(2)
C22 0.093(3) 0.103(3) 0.090(2) 0.009(2) -0.006(2) 0.008(2)
C23 0.073(3) 0.076(3) 0.168(5) -0.007(3) 0.014(3) -0.019(2)
O3 0.0441(9) 0.0554(9) 0.0538(9) 0.0041(7) -0.0095(7) 0.0002(7)
C31 0.0504(14) 0.080(2) 0.064(2) 0.0159(13) -0.0121(11) -0.0116(13)
C32 0.064(2) 0.082(2) 0.122(3) 0.015(2) -0.019(2) -0.026(2)
C33 0.0527(14) 0.0648(14) 0.0587(14) -0.0145(11) -0.0167(11) 0.0063(11)
C34 0.061(2) 0.0569(13) 0.0652(15) -0.0120(11) -0.0219(12) 0.0013(11)
O4 0.0585(11) 0.0760(11) 0.0606(10) 0.0070(9) -0.0181(8) 0.0026(9)
C41 0.066(2) 0.094(2) 0.063(2) -0.0062(15) -0.0185(13) 0.022(2)
C42 0.124(3) 0.065(2) 0.121(3) -0.004(2) -0.030(2) -0.008(2)
C43 0.128(3) 0.066(2) 0.097(2) -0.010(2) -0.063(2) 0.019(2)
C44A 0.088(4) 0.092(3) 0.152(5) -0.033(3) -0.074(4) 0.018(3)
N5 0.0391(9) 0.0337(8) 0.0403(10) 0.0025(7) -0.0113(7) -0.0047(7)
B5 0.0373(12) 0.0343(10) 0.0400(11) 0.0006(8) -0.0087(9) -0.0056(9)
C51 0.0416(11) 0.0382(10) 0.0397(10) 0.0040(8) -0.0120(8) -0.0029(8)
C52 0.0431(12) 0.0416(10) 0.0459(11) 0.0031(8) -0.0108(9) -0.0049(9)
F52 0.0492(7) 0.0432(6) 0.0595(8) -0.0017(5) -0.0127(6) -0.0113(5)
C53 0.0387(12) 0.0557(12) 0.0540(12) 0.0110(10) -0.0099(9) -0.0110(10)
F53 0.0434(7) 0.0675(8) 0.0782(9) 0.0094(7) -0.0105(6) -0.0163(6)
C54 0.0386(12) 0.0637(14) 0.0472(12) 0.0055(10) -0.0019(9) 0.0026(10)
F54 0.0435(8) 0.0884(10) 0.0631(8) -0.0008(7) 0.0040(6) 0.0043(7)
C55 0.0499(13) 0.0477(11) 0.0452(12) -0.0037(9) -0.0090(9) 0.0058(10)
F55 0.0600(9) 0.0596(8) 0.0606(8) -0.0156(6) -0.0044(6) 0.0104(6)
C56 0.0433(11) 0.0395(10) 0.0426(11) 0.0016(8) -0.0106(9) -0.0024(9)
F56 0.0483(7) 0.0401(6) 0.0548(7) -0.0058(5) -0.0113(5) -0.0039(5)
C61 0.0328(10) 0.0403(10) 0.0398(10) -0.0002(8) -0.0060(8) -0.0035(8)
C62 0.0376(11) 0.0395(10) 0.0425(11) -0.0013(8) -0.0099(8) -0.0040(8)
F62 0.0574(8) 0.0353(6) 0.0549(7) -0.0011(5) -0.0240(6) 0.0000(5)
C63 0.0390(11) 0.0465(11) 0.0437(11) 0.0072(9) -0.0110(9) -0.0042(9)
F63 0.0568(8) 0.0514(7) 0.0562(7) 0.0143(6) -0.0215(6) -0.0045(6)
C64 0.0414(12) 0.0656(13) 0.0369(11) 0.0010(9) -0.0122(9) -0.0050(10)
F64 0.0639(9) 0.0811(9) 0.0450(7) 0.0035(6) -0.0241(6) -0.0077(7)
C65 0.0464(12) 0.0522(12) 0.0457(12) -0.0074(9) -0.0138(9) -0.0090(10)
F65 0.0740(9) 0.0619(8) 0.0594(8) -0.0164(6) -0.0277(7) -0.0075(7)
C66 0.0407(11) 0.0395(10) 0.0468(11) -0.0012(8) -0.0116(9) -0.0041(8)
F66 0.0638(8) 0.0377(6) 0.0603(8) -0.0048(5) -0.0248(6) -0.0051(5)
C71 0.0406(11) 0.0342(9) 0.0406(10) 0.0002(8) -0.0128(8) -0.0059(8)
C72 0.0440(11) 0.0369(9) 0.0387(10) -0.0013(8) -0.0101(8) -0.0057(8)
F72 0.0500(7) 0.0437(6) 0.0414(6) 0.0044(5) -0.0066(5) -0.0051(5)
C73 0.0566(13) 0.0358(10) 0.0427(11) 0.0051(8) -0.0172(9) -0.0072(9)
F73 0.0787(10) 0.0421(6) 0.0493(7) 0.0114(5) -0.0155(6) -0.0029(6)
C74 0.0543(13) 0.0336(9) 0.0505(12) -0.0036(8) -0.0223(10) 0.0035(9)
F74 0.0737(9) 0.0393(6) 0.0631(8) -0.0002(5) -0.0222(7) 0.0127(6)
C75 0.0431(11) 0.0403(10) 0.0436(11) -0.0063(8) -0.0121(9) -0.0011(9)
F75 0.0488(7) 0.0470(6) 0.0527(7) -0.0075(5) -0.0089(5) 0.0063(5)
C76 0.0442(11) 0.0348(9) 0.0391(10) 0.0013(8) -0.0125(8) -0.0061(8)
F76 0.0477(7) 0.0401(6) 0.0452(6) 0.0045(5) -0.0050(5) -0.0024(5)
B8 0.0376(12) 0.0363(10) 0.0375(11) 0.0021(9) -0.0101(9) -0.0033(9)
C81 0.0397(11) 0.0318(9) 0.0401(10) 0.0009(7) -0.0107(8) -0.0022(8)
C82 0.0396(11) 0.0365(9) 0.0439(11) 0.0018(8) -0.0148(8) -0.0033(8)
F82 0.0447(7) 0.0514(6) 0.0385(6) 0.0051(5) -0.0135(5) -0.0080(5)
C83 0.0473(12) 0.0436(10) 0.0373(10) 0.0034(8) -0.0052(9) -0.0035(9)
F83 0.0563(8) 0.0663(8) 0.0395(7) 0.0065(6) -0.0041(5) -0.0087(6)
C84 0.0389(12) 0.0473(11) 0.0548(13) 0.0063(9) -0.0057(9) -0.0058(9)
F84 0.0398(7) 0.0746(9) 0.0678(8) 0.0114(7) -0.0007(6) -0.0107(6)
C85 0.0382(12) 0.0467(11) 0.0596(13) 0.0034(9) -0.0177(10) -0.0060(9)
F85 0.0425(7) 0.0734(9) 0.0731(9) 0.0101(7) -0.0247(6) -0.0132(6)
C86 0.0470(12) 0.0387(10) 0.0421(11) 0.0025(8) -0.0155(9) -0.0037(9)
F86 0.0490(7) 0.0556(7) 0.0461(7) 0.0042(5) -0.0200(5) -0.0081(6)
C91 0.0375(11) 0.0365(9) 0.0389(10) 0.0012(8) -0.0076(8) -0.0062(8)
C92 0.0435(11) 0.0385(10) 0.0425(11) 0.0023(8) -0.0101(8) -0.0067(8)
F92 0.0653(8) 0.0430(6) 0.0424(6) 0.0031(5) -0.0213(6) -0.0063(6)
C93 0.0464(12) 0.0457(11) 0.0406(11) -0.0052(9) -0.0067(9) -0.0092(9)
F93 0.0728(9) 0.0551(7) 0.0427(7) -0.0090(5) -0.0147(6) -0.0122(6)
C94 0.0470(12) 0.0381(10) 0.0527(13) -0.0111(9) -0.0053(9) -0.0057(9)
F94 0.0750(9) 0.0421(7) 0.0654(8) -0.0170(6) -0.0122(7) -0.0033(6)
C95 0.0420(12) 0.0348(10) 0.0551(12) 0.0031(9) -0.0116(9) -0.0038(8)
F95 0.0663(9) 0.0347(6) 0.0696(8) 0.0024(5) -0.0209(7) 0.0018(6)
C96 0.0407(11) 0.0379(10) 0.0404(10) 0.0008(8) -0.0107(8) -0.0059(8)
F96 0.0565(7) 0.0383(6) 0.0455(6) 0.0041(5) -0.0199(5) -0.0051(5)
C101 0.0417(11) 0.0341(9) 0.0370(10) -0.0010(7) -0.0133(8) -0.0045(8)
C102 0.0438(11) 0.0384(10) 0.0368(10) -0.0014(8) -0.0105(8) -0.0053(8)
F102 0.0464(7) 0.0422(6) 0.0484(7) 0.0004(5) -0.0073(5) 0.0015(5)
C103 0.0511(12) 0.0332(9) 0.0510(12) -0.0020(8) -0.0213(10) 0.0025(9)
F103 0.0606(8) 0.0406(6) 0.0658(8) 0.0043(6) -0.0169(6) 0.0090(6)
C104 0.0606(14) 0.0324(9) 0.0428(11) 0.0056(8) -0.0211(10) -0.0079(9)
F104 0.0746(9) 0.0375(6) 0.0520(7) 0.0121(5) -0.0214(6) -0.0056(6)
C105 0.0523(12) 0.0367(9) 0.0366(10) 0.0007(8) -0.0120(9) -0.0107(9)
F105 0.0635(8) 0.0416(6) 0.0383(6) 0.0030(5) -0.0045(5) -0.0102(6)
C106 0.0453(11) 0.0323(9) 0.0387(10) -0.0023(7) -0.0135(8) -0.0030(8)
F106 0.0467(7) 0.0382(6) 0.0427(6) 0.0008(5) -0.0084(5) -0.0003(5)

loop_
_atom_site_label
_atom_site_type_symbol
_atom_site_fract_x
_atom_site_fract_y
_atom_site_fract_z
_atom_site_U_iso_or_equiv
_atom_site_thermal_displace_type
_atom_site_occupancy
_atom_site_calc_flag
_atom_site_refinement_flags
_atom_site_disorder_group
Na Na 0.12302(8) 0.28828(6) 0.27492(6) 0.0533(2) Uani 1 d . .
O1 O 0.18437(14) 0.32187(11) 0.39192(11) 0.0583(4) Uani 1 d . .
C11 C 0.1748(3) 0.4102(2) 0.4269(2) 0.0732(7) Uani 1 d . .
H11A H 0.2518(3) 0.4313(2) 0.4207(2) 0.088 Uiso 1 calc R .
H11B H 0.1360(3) 0.4059(2) 0.4855(2) 0.088 Uiso 1 calc R .
C12 C 0.1083(3) 0.4754(2) 0.3849(2) 0.0933(10) Uani 1 d . .
H12A H 0.1018(3) 0.5347(2) 0.4083(2) 0.140 Uiso 1 calc R .
H12B H 0.0318(3) 0.4546(2) 0.3916(2) 0.140 Uiso 1 calc R .
H12C H 0.1474(3) 0.4799(2) 0.3270(2) 0.140 Uiso 1 calc R .
C13 C 0.2506(2) 0.2581(2) 0.4322(2) 0.0616(6) Uani 1 d . .
H13A H 0.2168(2) 0.2575(2) 0.4916(2) 0.074 Uiso 1 calc R .
H13B H 0.3300(2) 0.2761(2) 0.4211(2) 0.074 Uiso 1 calc R .
C14 C 0.2499(2) 0.1646(2) 0.4005(2) 0.0633(6) Uani 1 d . .
H14A H 0.2942(2) 0.1211(2) 0.4272(2) 0.095 Uiso 1 calc R .
H14B H 0.2840(2) 0.1656(2) 0.3418(2) 0.095 Uiso 1 calc R .
H14C H 0.1711(2) 0.1471(2) 0.4121(2) 0.095 Uiso 1 calc R .
O2 O -0.0558(2) 0.22678(13) 0.32954(12) 0.0717(5) Uani 1 d . .
C21 C -0.1456(3) 0.2950(3) 0.3628(3) 0.0776(10) Uani 0.75 d P 1
H21A H -0.2177(3) 0.2789(3) 0.3524(3) 0.093 Uiso 0.75 calc PR 1
H21B H -0.1259(3) 0.3535(3) 0.3341(3) 0.093 Uiso 0.75 calc PR 1
C22 C -0.1650(3) 0.3063(3) 0.4527(2) 0.1000(11) Uani 1 d . 1
H22A H -0.2263(3) 0.3531(3) 0.4709(2) 0.150 Uiso 1 calc R 1
H22B H -0.0947(3) 0.3239(3) 0.4635(2) 0.150 Uiso 1 calc R 1
H22C H -0.1866(3) 0.2492(3) 0.4819(2) 0.150 Uiso 1 calc R 1
C23 C -0.0957(4) 0.1361(3) 0.3379(4) 0.113(2) Uani 0.75 d P 1
H23A H -0.1630(4) 0.1353(3) 0.3853(4) 0.136 Uiso 0.75 calc PR 1
H23B H -0.0353(4) 0.0951(3) 0.3521(4) 0.136 Uiso 0.75 calc PR 1
C24 C -0.1276(9) 0.0957(7) 0.2713(7) 0.079(2) Uiso 0.40 d P 1
C21X C -0.1145(15) 0.2196(11) 0.4141(10) 0.103(4) Uiso 0.25 d P 2
C23X C -0.1277(14) 0.1985(11) 0.2656(10) 0.102(4) Uiso 0.25 d P 2
C24X C -0.1400(8) 0.1218(7) 0.2492(6) 0.073(2) Uiso 0.40 d P 2
C24Y C -0.1072(17) 0.0699(13) 0.3143(12) 0.088(5) Uiso 0.20 d P 2
O3 O 0.28792(13) 0.22615(10) 0.18166(9) 0.0521(4) Uani 1 d . .
C31 C 0.3818(2) 0.2777(2) 0.1354(2) 0.0655(7) Uani 1 d . .
H31A H 0.3785(2) 0.2853(2) 0.0781(2) 0.079 Uiso 1 calc R .
H31B H 0.4555(2) 0.2454(2) 0.1368(2) 0.079 Uiso 1 calc R .
C32 C 0.3724(3) 0.3700(2) 0.1724(2) 0.0898(10) Uani 1 d . .
H32A H 0.4353(3) 0.4052(2) 0.1416(2) 0.135 Uiso 1 calc R .
H32B H 0.3762(3) 0.3620(2) 0.2289(2) 0.135 Uiso 1 calc R .
H32C H 0.2995(3) 0.4018(2) 0.1704(2) 0.135 Uiso 1 calc R .
C33 C 0.2996(2) 0.1333(2) 0.1556(2) 0.0584(6) Uani 1 d . .
H33A H 0.3690(2) 0.1017(2) 0.1666(2) 0.070 Uiso 1 calc R .
H33B H 0.3070(2) 0.1328(2) 0.0966(2) 0.070 Uiso 1 calc R .
C34 C 0.1943(2) 0.0852(2) 0.2018(2) 0.0599(6) Uani 1 d . .
H34A H 0.2015(2) 0.0228(2) 0.1846(2) 0.090 Uiso 1 calc R .
H34B H 0.1260(2) 0.1164(2) 0.1903(2) 0.090 Uiso 1 calc R .
H34C H 0.1878(2) 0.0854(2) 0.2601(2) 0.090 Uiso 1 calc R .
O4 O 0.0714(2) 0.38199(13) 0.16950(11) 0.0653(4) Uani 1 d . .
C41 C 0.0172(3) 0.4737(2) 0.1759(2) 0.0757(8) Uani 1 d . .
H41A H 0.0005(3) 0.4912(2) 0.2330(2) 0.091 Uiso 1 calc R .
H41B H -0.0565(3) 0.4736(2) 0.1616(2) 0.091 Uiso 1 calc R .
C42 C 0.0877(4) 0.5432(2) 0.1227(3) 0.1038(11) Uani 1 d . .
H42A H 0.0460(4) 0.6025(2) 0.1303(3) 0.156 Uiso 1 calc R .
H42B H 0.1030(4) 0.5275(2) 0.0658(3) 0.156 Uiso 1 calc R .
H42C H 0.1601(4) 0.5451(2) 0.1373(3) 0.156 Uiso 1 calc R .
C43 C 0.0876(4) 0.3428(2) 0.0907(2) 0.0920(10) Uani 1 d . .
H43A H 0.1410(4) 0.2885(2) 0.0856(2) 0.110 Uiso 0.70 calc PR 1
H43B H 0.1191(4) 0.3868(2) 0.0465(2) 0.110 Uiso 0.70 calc PR 1
H43C H 0.1648(4) 0.3599(2) 0.0608(2) 0.110 Uiso 0.30 calc PR 2
H43D H 0.0967(4) 0.2773(2) 0.1031(2) 0.110 Uiso 0.30 calc PR 2
C44A C -0.0376(5) 0.3164(4) 0.0860(4) 0.103(2) Uani 0.70 d P 1
H44A H -0.0311(5) 0.2897(4) 0.0338(4) 0.155 Uiso 0.70 calc PR 1
H44B H -0.0895(5) 0.3708(4) 0.0912(4) 0.155 Uiso 0.70 calc PR 1
H44C H -0.0676(5) 0.2729(4) 0.1301(4) 0.155 Uiso 0.70 calc PR 1
C44B C 0.0318(12) 0.3464(9) 0.0328(8) 0.095(3) Uiso 0.30 d P 2
H44D H 0.0741(12) 0.3084(9) -0.0116(8) 0.143 Uiso 0.30 calc PR 2
H44E H 0.0249(12) 0.4088(9) 0.0123(8) 0.143 Uiso 0.30 calc PR 2
H44F H -0.0444(12) 0.3247(9) 0.0554(8) 0.143 Uiso 0.30 calc PR 2
N5 N 0.4709(2) 0.17522(11) 0.79574(11) 0.0375(4) Uani 1 d . .
H51 H 0.5098(21) 0.1242(17) 0.7908(14) 0.050(7) Uiso 1 d . .
H52 H 0.4324(19) 0.1727(14) 0.8505(14) 0.040(5) Uiso 1 d . .
B5 B 0.5666(2) 0.25008(14) 0.79183(13) 0.0374(5) Uani 1 d . .
C51 C 0.6922(2) 0.22451(13) 0.72461(12) 0.0398(4) Uani 1 d . .
C52 C 0.7845(2) 0.28053(14) 0.71607(13) 0.0437(5) Uani 1 d . .
F52 F 0.76545(11) 0.35868(8) 0.75891(8) 0.0504(3) Uani 1 d . .
C53 C 0.8965(2) 0.2615(2) 0.66792(14) 0.0500(5) Uani 1 d . .
F53 F 0.98068(12) 0.31978(10) 0.66389(9) 0.0638(4) Uani 1 d . .
C54 C 0.9226(2) 0.1823(2) 0.62460(14) 0.0522(5) Uani 1 d . .
F54 F 1.03069(12) 0.16247(11) 0.57681(9) 0.0689(4) Uani 1 d . .
C55 C 0.8366(2) 0.12287(15) 0.63096(13) 0.0487(5) Uani 1 d . .
F55 F 0.86063(12) 0.04441(9) 0.59012(8) 0.0625(4) Uani 1 d . .
C56 C 0.7255(2) 0.14473(13) 0.68076(12) 0.0421(4) Uani 1 d . .
F56 F 0.64891(10) 0.07912(8) 0.68506(7) 0.0479(3) Uani 1 d . .
C61 C 0.6020(2) 0.23825(13) 0.88225(12) 0.0383(4) Uani 1 d . .
C62 C 0.6270(2) 0.15217(13) 0.91464(12) 0.0399(4) Uani 1 d . .
F62 F 0.61789(11) 0.07584(7) 0.87391(7) 0.0476(3) Uani 1 d . .
C63 C 0.6638(2) 0.13446(14) 0.98582(12) 0.0433(5) Uani 1 d . .
F63 F 0.68434(11) 0.04814(8) 1.01175(8) 0.0541(3) Uani 1 d . .
C64 C 0.6802(2) 0.2075(2) 1.02870(12) 0.0476(5) Uani 1 d . .
F64 F 0.71708(12) 0.19349(10) 1.09784(8) 0.0615(4) Uani 1 d . .
C65 C 0.6583(2) 0.29463(15) 1.00037(13) 0.0472(5) Uani 1 d . .
F65 F 0.67243(13) 0.36733(9) 1.04227(8) 0.0624(4) Uani 1 d . .
C66 C 0.6196(2) 0.30905(13) 0.92911(13) 0.0422(4) Uani 1 d . .
F66 F 0.59935(12) 0.39788(8) 0.90761(8) 0.0521(3) Uani 1 d . .
C71 C 0.5023(2) 0.35204(12) 0.78271(12) 0.0379(4) Uani 1 d . .
C72 C 0.5339(2) 0.41789(13) 0.71981(12) 0.0398(4) Uani 1 d . .
F72 F 0.62692(11) 0.40146(7) 0.65429(7) 0.0462(3) Uani 1 d . .
C73 C 0.4734(2) 0.50245(13) 0.71740(12) 0.0443(5) Uani 1 d . .
F73 F 0.50954(13) 0.56323(8) 0.65443(8) 0.0575(3) Uani 1 d . .
C74 C 0.3749(2) 0.52469(13) 0.77899(13) 0.0448(5) Uani 1 d . .
F74 F 0.31434(13) 0.60568(8) 0.77673(8) 0.0588(3) Uani 1 d . .
C75 C 0.3383(2) 0.46153(13) 0.84288(12) 0.0421(4) Uani 1 d . .
F75 F 0.24031(11) 0.48029(8) 0.90342(7) 0.0506(3) Uani 1 d . .
C76 C 0.4022(2) 0.37906(12) 0.84333(12) 0.0390(4) Uani 1 d . .
F76 F 0.36119(10) 0.32061(7) 0.90860(7) 0.0459(3) Uani 1 d . .
B8 B 0.3670(2) 0.16755(14) 0.74963(13) 0.0371(5) Uani 1 d . .
C81 C 0.2416(2) 0.15199(12) 0.82030(11) 0.0372(4) Uani 1 d . .
C82 C 0.2220(2) 0.13703(13) 0.90518(12) 0.0393(4) Uani 1 d . .
F82 F 0.30934(10) 0.14028(8) 0.94347(7) 0.0444(3) Uani 1 d . .
C83 C 0.1161(2) 0.11749(14) 0.95823(12) 0.0440(5) Uani 1 d . .
F83 F 0.10474(12) 0.10491(9) 1.04047(7) 0.0557(3) Uani 1 d . .
C84 C 0.0207(2) 0.11130(14) 0.92791(14) 0.0484(5) Uani 1 d . .
F84 F -0.08287(11) 0.09279(10) 0.97940(9) 0.0634(4) Uani 1 d . .
C85 C 0.0335(2) 0.12485(14) 0.84442(14) 0.0473(5) Uani 1 d . .
F85 F -0.05900(11) 0.11934(10) 0.81302(9) 0.0611(3) Uani 1 d . .
C86 C 0.1412(2) 0.14385(13) 0.79364(12) 0.0419(4) Uani 1 d . .
F86 F 0.14722(11) 0.15557(8) 0.71178(7) 0.0488(3) Uani 1 d . .
C91 C 0.3903(2) 0.06995(12) 0.69938(11) 0.0380(4) Uani 1 d . .
C92 C 0.3733(2) 0.05691(13) 0.62174(12) 0.0416(4) Uani 1 d . .
F92 F 0.33913(11) 0.12798(8) 0.57648(7) 0.0489(3) Uani 1 d . .
C93 C 0.3879(2) -0.02725(14) 0.58482(12) 0.0446(5) Uani 1 d . .
F93 F 0.36766(12) -0.03373(9) 0.50989(7) 0.0562(3) Uani 1 d . .
C94 C 0.4227(2) -0.10415(13) 0.62413(13) 0.0469(5) Uani 1 d . .
F94 F 0.43779(13) -0.18626(8) 0.58927(8) 0.0614(4) Uani 1 d . .
C95 C 0.4397(2) -0.09675(13) 0.70161(13) 0.0443(5) Uani 1 d . .
F95 F 0.47169(12) -0.17199(8) 0.74234(8) 0.0567(3) Uani 1 d . .
C96 C 0.4212(2) -0.01217(13) 0.73706(12) 0.0395(4) Uani 1 d . .
F96 F 0.43563(11) -0.01105(7) 0.81492(7) 0.0456(3) Uani 1 d . .
C101 C 0.3617(2) 0.25779(12) 0.68800(11) 0.0369(4) Uani 1 d . .
C102 C 0.2748(2) 0.32861(13) 0.69967(12) 0.0395(4) Uani 1 d . .
F102 F 0.18515(10) 0.33110(8) 0.76896(7) 0.0469(3) Uani 1 d . .
C103 C 0.2741(2) 0.40186(13) 0.64397(13) 0.0439(5) Uani 1 d . .
F103 F 0.18750(12) 0.46862(8) 0.65939(8) 0.0565(3) Uani 1 d . .
C104 C 0.3641(2) 0.40805(13) 0.57343(12) 0.0438(5) Uani 1 d . .
F104 F 0.36447(12) 0.48020(8) 0.52022(7) 0.0542(3) Uani 1 d . .
C105 C 0.4534(2) 0.34079(13) 0.55913(12) 0.0414(4) Uani 1 d . .
F105 F 0.54289(11) 0.34612(8) 0.49093(7) 0.0493(3) Uani 1 d . .
C106 C 0.4503(2) 0.26844(12) 0.61571(12) 0.0382(4) Uani 1 d . .
F106 F 0.54126(10) 0.20497(7) 0.59807(7) 0.0434(3) Uani 1 d . .

loop_
_geom_bond_atom_site_label_1
_geom_bond_atom_site_label_2
_geom_bond_distance
_geom_bond_site_symmetry_2
_geom_bond_publ_flag
Na O2 2.317(2) . ?
Na O3 2.322(2) . ?
Na O4 2.352(2) . ?
Na O1 2.353(2) . ?
O1 C13 1.428(3) . ?
O1 C11 1.431(3) . ?
C11 C12 1.459(4) . ?
C11 H11A 0.97 . ?
C11 H11B 0.97 . ?
C12 H12A 0.96 . ?
C12 H12B 0.96 . ?
C12 H12C 0.96 . ?
C13 C14 1.493(3) . ?
C13 H13A 0.97 . ?
C13 H13B 0.97 . ?
C14 H14A 0.96 . ?
C14 H14B 0.96 . ?
C14 H14C 0.96 . ?
O2 C21X 1.41(2) . ?
O2 C21 1.425(4) . ?
O2 C23 1.428(5) . ?
O2 C23X 1.63(2) . ?
C21 C22 1.478(5) . ?
C21 H21A 0.97 . ?
C21 H21B 0.97 . ?
C22 H22A 0.96 . ?
C22 H22B 0.96 . ?
C22 H22C 0.96 . ?
C23 C24 1.438(11) . ?
C23 H23A 0.97 . ?
C23 H23B 0.97 . ?
C23X C24X 1.20(2) . ?
C23X C24Y 2.03(2) . ?
C24X C24Y 1.41(2) . ?
O3 C31 1.425(3) . ?
O3 C33 1.433(3) . ?
C31 C32 1.498(4) . ?
C31 H31A 0.97 . ?
C31 H31B 0.97 . ?
C32 H32A 0.96 . ?
C32 H32B 0.96 . ?
C32 H32C 0.96 . ?
C33 C34 1.494(4) . ?
C33 H33A 0.97 . ?
C33 H33B 0.97 . ?
C34 H34A 0.96 . ?
C34 H34B 0.96 . ?
C34 H34C 0.96 . ?
O4 C43 1.429(4) . ?
O4 C41 1.436(3) . ?
C41 C42 1.474(5) . ?
C41 H41A 0.97 . ?
C41 H41B 0.97 . ?
C42 H42A 0.96 . ?
C42 H42B 0.96 . ?
C42 H42C 0.96 . ?
C43 C44B 1.309(12) . ?
C43 C44A 1.593(6) . ?
C43 H43A 0.97 . ?
C43 H43B 0.97 . ?
C43 H43C 0.97 . ?
C43 H43D 0.97 . ?
C44A H44A 0.96 . ?
C44A H44B 0.96 . ?
C44A H44C 0.96 . ?
C44B H44D 0.96 . ?
C44B H44E 0.96 . ?
C44B H44F 0.96 . ?
N5 B5 1.628(3) . ?
N5 B8 1.636(3) . ?
N5 H51 0.84(3) . ?
N5 H52 0.91(2) . ?
B5 C71 1.638(3) . ?
B5 C51 1.649(3) . ?
B5 C61 1.673(3) . ?
C51 C56 1.387(3) . ?
C51 C52 1.396(3) . ?
C52 F52 1.354(2) . ?
C52 C53 1.381(3) . ?
C53 F53 1.352(2) . ?
C53 C54 1.372(3) . ?
C54 F54 1.345(3) . ?
C54 C55 1.374(3) . ?
C55 F55 1.340(2) . ?
C55 C56 1.391(3) . ?
C56 F56 1.360(2) . ?
C61 C62 1.382(3) . ?
C61 C66 1.393(3) . ?
C62 F62 1.365(2) . ?
C62 C63 1.380(3) . ?
C63 F63 1.335(2) . ?
C63 C64 1.373(3) . ?
C64 F64 1.343(2) . ?
C64 C65 1.362(3) . ?
C65 F65 1.350(2) . ?
C65 C66 1.389(3) . ?
C66 F66 1.346(2) . ?
C71 C72 1.382(3) . ?
C71 C76 1.394(3) . ?
C72 F72 1.357(2) . ?
C72 C73 1.383(3) . ?
C73 F73 1.342(2) . ?
C73 C74 1.375(3) . ?
C74 F74 1.339(2) . ?
C74 C75 1.375(3) . ?
C75 F75 1.351(2) . ?
C75 C76 1.373(3) . ?
C76 F76 1.357(2) . ?
B8 C101 1.635(3) . ?
B8 C91 1.663(3) . ?
B8 C81 1.668(3) . ?
C81 C82 1.386(3) . ?
C81 C86 1.399(3) . ?
C82 F82 1.364(2) . ?
C82 C83 1.380(3) . ?
C83 F83 1.352(2) . ?
C83 C84 1.373(3) . ?
C84 F84 1.345(2) . ?
C84 C85 1.371(3) . ?
C85 F85 1.350(2) . ?
C85 C86 1.380(3) . ?
C86 F86 1.356(2) . ?
C91 C96 1.392(3) . ?
C91 C92 1.393(3) . ?
C92 F92 1.350(2) . ?
C92 C93 1.385(3) . ?
C93 F93 1.349(2) . ?
C93 C94 1.361(3) . ?
C94 F94 1.342(2) . ?
C94 C95 1.377(3) . ?
C95 F95 1.343(2) . ?
C95 C96 1.377(3) . ?
C96 F96 1.361(2) . ?
C101 C102 1.388(3) . ?
C101 C106 1.392(3) . ?
C102 F102 1.356(2) . ?
C102 C103 1.380(3) . ?
C103 F103 1.346(2) . ?
C103 C104 1.376(3) . ?
C104 F104 1.340(2) . ?
C104 C105 1.371(3) . ?
C105 F105 1.346(2) . ?
C105 C106 1.375(3) . ?
C106 F106 1.351(2) . ?
